data_4317340
loop_
_publ_author_name
'Md Hosnay Mobarok'
'Okemona Oke'
'Michael J. Ferguson'
'Robert McDonald'
'Martin Cowie'

_publ_section_title
;
 Multiple Silicon-Hydrogen Bond Activations at Adjacent Rhodium and
 Iridium Centers
;
_journal_name_full 'Inorganic Chemistry'
_journal_page_first 11556
_journal_page_last 11572
_journal_paper_doi 10.1021/ic1017196
_journal_volume 49
_journal_year 2010
_chemical_formula_moiety 'C64 H56 Ir O2 P4 Rh Si2, C H2 Cl2'
_chemical_formula_sum 'C65 H58 Cl2 Ir O2 P4 Rh Si2'
_chemical_formula_weight 1417.18
_chemical_name_systematic
; 
 ? 
;
_space_group_IT_number 2
_symmetry_cell_setting triclinic
_symmetry_space_group_name_Hall '-P 1'
_symmetry_space_group_name_H-M 'P -1'
_atom_sites_solution_hydrogens geom
_atom_sites_solution_primary direct
_atom_sites_solution_secondary difmap
_audit_creation_method SHELXL-97
_cell_angle_alpha 81.0505(7)
_cell_angle_beta 74.4767(7)
_cell_angle_gamma 67.2656(7)
_cell_formula_units_Z 2
_cell_length_a 13.5659(8)
_cell_length_b 13.9983(9)
_cell_length_c 17.3524(11)
_cell_measurement_reflns_used 9215
_cell_measurement_temperature 173(2)
_cell_measurement_theta_max 27.48
_cell_measurement_theta_min 2.44
_cell_volume 2923.3(3)
_computing_cell_refinement 'Bruker SAINT'
_computing_data_collection 'Bruker APEX2'
_computing_data_reduction 'Bruker SAINT'
_computing_molecular_graphics 'Bruker SHELXTL'
_computing_publication_material 'Bruker SHELXTL'
_computing_structure_refinement 'SHELXL-97 (Sheldrick, 2008)'
_computing_structure_solution 'SIR-97 (Altomare et al, 1999)'
_diffrn_ambient_temperature 173(2)
_diffrn_measured_fraction_theta_full 0.987
_diffrn_measured_fraction_theta_max 0.987
_diffrn_measurement_device_type 'Bruker APEX-II CCD'
_diffrn_measurement_method '\w scans'
_diffrn_radiation_monochromator graphite
_diffrn_radiation_source 'fine-focus sealed tube'
_diffrn_radiation_type MoK\a
_diffrn_radiation_wavelength 0.71073
_diffrn_reflns_av_R_equivalents 0.0239
_diffrn_reflns_av_sigmaI/netI 0.0351
_diffrn_reflns_limit_h_max 17
_diffrn_reflns_limit_h_min -17
_diffrn_reflns_limit_k_max 18
_diffrn_reflns_limit_k_min -18
_diffrn_reflns_limit_l_max 22
_diffrn_reflns_limit_l_min -22
_diffrn_reflns_number 25911
_diffrn_reflns_theta_full 27.57
_diffrn_reflns_theta_max 27.57
_diffrn_reflns_theta_min 1.22
_exptl_absorpt_coefficient_mu 2.843
_exptl_absorpt_correction_T_max 0.8996
_exptl_absorpt_correction_T_min 0.2839
_exptl_absorpt_correction_type integration
_exptl_absorpt_process_details 'SADABS (Sheldrick, 2008)'
_exptl_crystal_colour colourless
_exptl_crystal_density_diffrn 1.610
_exptl_crystal_density_method 'not measured'
_exptl_crystal_description plate
_exptl_crystal_F_000 1416
_exptl_crystal_size_max 0.59
_exptl_crystal_size_mid 0.24
_exptl_crystal_size_min 0.04
_refine_diff_density_max 2.673
_refine_diff_density_min -1.408
_refine_diff_density_rms 0.138
_refine_ls_extinction_method none
_refine_ls_goodness_of_fit_ref 1.039
_refine_ls_hydrogen_treatment mixed
_refine_ls_matrix_type full
_refine_ls_number_parameters 707
_refine_ls_number_reflns 13346
_refine_ls_number_restraints 0
_refine_ls_restrained_S_all 1.039
_refine_ls_R_factor_all 0.0480
_refine_ls_R_factor_gt 0.0364
_refine_ls_shift/su_max 0.003
_refine_ls_shift/su_mean 0.000
_refine_ls_structure_factor_coef Fsqd
_refine_ls_weighting_details 'calc w=1/[\s^2^(Fo^2^)+(0.0616P)^2^+2.9986P] where P=(Fo^2^+2Fc^2^)/3'
_refine_ls_weighting_scheme calc
_refine_ls_wR_factor_gt 0.0945
_refine_ls_wR_factor_ref 0.1020
_reflns_number_gt 11060
_reflns_number_total 13346
_reflns_threshold_expression I>2\s(I)
_cod_data_source_file ic1017196_si_002_3.cif
_cod_data_source_block compound8a
_cod_depositor_comments
;
The following automatic conversions were performed:

'_symmetry_cell_setting' value 'Triclinic' changed to 'triclinic'
according to the built-in table from CIF Core dictionary named
'cif_core.dic' version 2.4.1 from 2010-06-29.

Automatic conversion script
Id: cif_fix_values 1646 2011-03-28 12:23:43Z adriana 
;
_cod_database_code 4317340

loop_
_symmetry_equiv_pos_as_xyz
'x, y, z'
'-x, -y, -z'

loop_
_atom_site_label
_atom_site_type_symbol
_atom_site_fract_x
_atom_site_fract_y
_atom_site_fract_z
_atom_site_U_iso_or_equiv
_atom_site_adp_type
_atom_site_occupancy
_atom_site_symmetry_multiplicity
_atom_site_calc_flag
_atom_site_refinement_flags
_atom_site_disorder_assembly
_atom_site_disorder_group
Ir1A Ir 0.378477(14) 0.379009(13) 0.708222(10) 0.01933(6) Uani 0.55 1 d P A 1
Rh1A Rh 0.467990(15) 0.187523(14) 0.788229(11) 0.01957(6) Uani 0.55 1 d P A 1
Ir1B Ir 0.467990(15) 0.187523(14) 0.788229(11) 0.01957(6) Uani 0.45 1 d P A 2
Rh1B Rh 0.378477(14) 0.379009(13) 0.708222(10) 0.01933(6) Uani 0.45 1 d P A 2
P1 P 0.34674(8) 0.30114(7) 0.61015(6) 0.02212(19) Uani 1 1 d . . .
P2 P 0.48554(8) 0.08739(7) 0.68444(6) 0.02132(19) Uani 1 1 d . . .
P3 P 0.20216(8) 0.42350(7) 0.79074(6) 0.02193(19) Uani 1 1 d . . .
P4 P 0.29766(8) 0.20435(7) 0.87897(6) 0.02138(19) Uani 1 1 d . . .
Si1 Si 0.42911(8) 0.35293(8) 0.83220(6) 0.0218(2) Uani 1 1 d . . .
H1SI H 0.340(3) 0.373(3) 0.893(2) 0.026 Uiso 1 1 d . . .
Si2 Si 0.56758(8) 0.27619(8) 0.68888(6) 0.0227(2) Uani 1 1 d . A .
H2SI H 0.636(3) 0.306(3) 0.726(2) 0.027 Uiso 1 1 d . . .
O1 O 0.4005(3) 0.5853(3) 0.6464(2) 0.0462(8) Uani 1 1 d . A .
O2 O 0.6348(3) 0.0448(3) 0.8799(2) 0.0458(8) Uani 1 1 d . A .
C1 C 0.3916(3) 0.5058(3) 0.6677(2) 0.0280(8) Uani 1 1 d . . .
C2 C 0.5716(3) 0.0983(3) 0.8444(2) 0.0269(8) Uani 1 1 d . . .
C10 C 0.4460(3) 0.1678(3) 0.5947(2) 0.0230(7) Uani 1 1 d . A .
H10A H 0.5135 0.1716 0.5567 0.028 Uiso 1 1 calc R . .
H10B H 0.4150 0.1315 0.5685 0.028 Uiso 1 1 calc R . .
C11 C 0.3578(3) 0.3576(3) 0.5065(2) 0.0273(8) Uani 1 1 d . A .
C12 C 0.3306(4) 0.4638(3) 0.4940(3) 0.0355(10) Uani 1 1 d . . .
H12 H 0.3186 0.5040 0.5373 0.043 Uiso 1 1 calc R A .
C13 C 0.3207(4) 0.5124(4) 0.4187(3) 0.0445(12) Uani 1 1 d . A .
H13 H 0.2987 0.5858 0.4112 0.053 Uiso 1 1 calc R . .
C14 C 0.3433(4) 0.4529(4) 0.3543(3) 0.0433(11) Uani 1 1 d . . .
H14 H 0.3386 0.4855 0.3024 0.052 Uiso 1 1 calc R A .
C15 C 0.3722(4) 0.3481(4) 0.3658(3) 0.0424(11) Uani 1 1 d . A .
H15 H 0.3874 0.3076 0.3219 0.051 Uiso 1 1 calc R . .
C16 C 0.3795(4) 0.3001(3) 0.4412(3) 0.0352(10) Uani 1 1 d . . .
H16 H 0.3996 0.2269 0.4485 0.042 Uiso 1 1 calc R A .
C20 C 0.1779(3) 0.3106(3) 0.8503(2) 0.0236(7) Uani 1 1 d . A .
H20A H 0.1457 0.2809 0.8196 0.028 Uiso 1 1 calc R . .
H20B H 0.1221 0.3357 0.9000 0.028 Uiso 1 1 calc R . .
C21 C 0.2154(3) 0.2825(3) 0.6232(2) 0.0250(8) Uani 1 1 d . A .
C22 C 0.1377(3) 0.3429(3) 0.5788(2) 0.0325(9) Uani 1 1 d . . .
H22 H 0.1515 0.3961 0.5414 0.039 Uiso 1 1 calc R A .
C23 C 0.0407(4) 0.3259(4) 0.5890(3) 0.0405(11) Uani 1 1 d . A .
H23 H -0.0121 0.3687 0.5595 0.049 Uiso 1 1 calc R . .
C24 C 0.0201(4) 0.2471(4) 0.6416(3) 0.0439(11) Uani 1 1 d . . .
H24 H -0.0456 0.2346 0.6475 0.053 Uiso 1 1 calc R A .
C25 C 0.0966(4) 0.1867(4) 0.6856(3) 0.0378(10) Uani 1 1 d . A .
H25 H 0.0835 0.1323 0.7218 0.045 Uiso 1 1 calc R . .
C26 C 0.1918(3) 0.2055(3) 0.6769(2) 0.0304(9) Uani 1 1 d . . .
H26 H 0.2426 0.1647 0.7085 0.037 Uiso 1 1 calc R A .
C31 C 0.4229(3) -0.0118(3) 0.7017(2) 0.0249(8) Uani 1 1 d . A .
C32 C 0.4344(4) -0.0776(3) 0.7697(3) 0.0326(9) Uani 1 1 d . . .
H32 H 0.4672 -0.0659 0.8075 0.039 Uiso 1 1 calc R A .
C33 C 0.3985(4) -0.1608(4) 0.7838(3) 0.0410(11) Uani 1 1 d . A .
H33 H 0.4072 -0.2055 0.8306 0.049 Uiso 1 1 calc R . .
C34 C 0.3503(4) -0.1782(4) 0.7294(3) 0.0451(12) Uani 1 1 d . . .
H34 H 0.3275 -0.2359 0.7378 0.054 Uiso 1 1 calc R A .
C35 C 0.3356(5) -0.1116(4) 0.6629(3) 0.0480(12) Uani 1 1 d . A .
H35 H 0.2999 -0.1220 0.6265 0.058 Uiso 1 1 calc R . .
C36 C 0.3722(4) -0.0292(4) 0.6482(3) 0.0378(10) Uani 1 1 d . . .
H36 H 0.3626 0.0154 0.6015 0.045 Uiso 1 1 calc R A .
C41 C 0.6260(3) 0.0001(3) 0.6397(2) 0.0241(8) Uani 1 1 d . A .
C42 C 0.6961(3) -0.0580(3) 0.6888(3) 0.0310(9) Uani 1 1 d . . .
H42 H 0.6729 -0.0510 0.7451 0.037 Uiso 1 1 calc R A .
C43 C 0.8005(4) -0.1268(3) 0.6562(3) 0.0361(10) Uani 1 1 d . A .
H43 H 0.8477 -0.1668 0.6905 0.043 Uiso 1 1 calc R . .
C44 C 0.8362(3) -0.1374(3) 0.5748(3) 0.0339(9) Uani 1 1 d . . .
H44 H 0.9079 -0.1838 0.5529 0.041 Uiso 1 1 calc R A .
C45 C 0.7665(4) -0.0800(4) 0.5254(3) 0.0395(11) Uani 1 1 d . A .
H45 H 0.7904 -0.0868 0.4692 0.047 Uiso 1 1 calc R . .
C46 C 0.6620(4) -0.0124(3) 0.5575(2) 0.0346(9) Uani 1 1 d . . .
H46 H 0.6144 0.0258 0.5230 0.042 Uiso 1 1 calc R A .
C51 C 0.1611(3) 0.5233(3) 0.8622(2) 0.0255(8) Uani 1 1 d . A .
C52 C 0.1289(3) 0.5058(3) 0.9449(2) 0.0295(8) Uani 1 1 d . . .
H52 H 0.1235 0.4408 0.9660 0.035 Uiso 1 1 calc R A .
C53 C 0.1049(4) 0.5818(4) 0.9967(3) 0.0364(10) Uani 1 1 d . A .
H53 H 0.0841 0.5678 1.0529 0.044 Uiso 1 1 calc R . .
C54 C 0.1107(4) 0.6775(4) 0.9677(3) 0.0397(11) Uani 1 1 d . . .
H54 H 0.0940 0.7295 1.0034 0.048 Uiso 1 1 calc R A .
C55 C 0.1415(4) 0.6964(4) 0.8858(3) 0.0447(11) Uani 1 1 d . A .
H55 H 0.1449 0.7623 0.8652 0.054 Uiso 1 1 calc R . .
C56 C 0.1673(4) 0.6202(3) 0.8334(3) 0.0363(10) Uani 1 1 d . . .
H56 H 0.1893 0.6342 0.7774 0.044 Uiso 1 1 calc R A .
C61 C 0.0863(3) 0.4813(3) 0.7421(2) 0.0266(8) Uani 1 1 d . A .
C62 C -0.0106(3) 0.4607(3) 0.7658(3) 0.0329(9) Uani 1 1 d . . .
H62 H -0.0190 0.4115 0.8090 0.039 Uiso 1 1 calc R A .
C63 C -0.0952(4) 0.5125(4) 0.7259(3) 0.0416(11) Uani 1 1 d . A .
H63 H -0.1607 0.4976 0.7420 0.050 Uiso 1 1 calc R . .
C64 C -0.0856(4) 0.5846(4) 0.6641(3) 0.0438(12) Uani 1 1 d . . .
H64 H -0.1441 0.6197 0.6378 0.053 Uiso 1 1 calc R A .
C65 C 0.0100(4) 0.6056(4) 0.6403(3) 0.0418(11) Uani 1 1 d . A .
H65 H 0.0171 0.6559 0.5977 0.050 Uiso 1 1 calc R . .
C66 C 0.0952(4) 0.5540(3) 0.6780(3) 0.0327(9) Uani 1 1 d . . .
H66 H 0.1611 0.5680 0.6602 0.039 Uiso 1 1 calc R A .
C71 C 0.2472(3) 0.0959(3) 0.9039(2) 0.0275(8) Uani 1 1 d . A .
C72 C 0.1549(4) 0.0937(4) 0.8857(3) 0.0406(11) Uani 1 1 d . . .
H72 H 0.1136 0.1503 0.8555 0.049 Uiso 1 1 calc R A .
C73 C 0.1222(5) 0.0090(5) 0.9116(3) 0.0535(14) Uani 1 1 d . A .
H73 H 0.0586 0.0084 0.8988 0.064 Uiso 1 1 calc R . .
C74 C 0.1801(5) -0.0727(4) 0.9550(3) 0.0568(15) Uani 1 1 d . . .
H74 H 0.1569 -0.1300 0.9726 0.068 Uiso 1 1 calc R A .
C75 C 0.2727(5) -0.0724(4) 0.9735(3) 0.0490(13) Uani 1 1 d . A .
H75 H 0.3137 -0.1295 1.0037 0.059 Uiso 1 1 calc R . .
C76 C 0.3057(4) 0.0114(3) 0.9479(2) 0.0345(9) Uani 1 1 d . . .
H76 H 0.3696 0.0113 0.9607 0.041 Uiso 1 1 calc R A .
C81 C 0.2846(3) 0.2267(3) 0.9846(2) 0.0242(8) Uani 1 1 d . A .
C82 C 0.3766(4) 0.2149(3) 1.0116(2) 0.0297(8) Uani 1 1 d . . .
H82 H 0.4465 0.1970 0.9754 0.036 Uiso 1 1 calc R A .
C83 C 0.3666(4) 0.2292(3) 1.0913(3) 0.0360(10) Uani 1 1 d . A .
H83 H 0.4298 0.2204 1.1095 0.043 Uiso 1 1 calc R . .
C84 C 0.2656(4) 0.2560(4) 1.1439(3) 0.0403(11) Uani 1 1 d . . .
H84 H 0.2593 0.2667 1.1980 0.048 Uiso 1 1 calc R A .
C85 C 0.1737(4) 0.2674(4) 1.1187(3) 0.0406(11) Uani 1 1 d . A .
H85 H 0.1038 0.2872 1.1549 0.049 Uiso 1 1 calc R . .
C86 C 0.1838(4) 0.2498(3) 1.0394(2) 0.0328(9) Uani 1 1 d . . .
H86 H 0.1211 0.2535 1.0227 0.039 Uiso 1 1 calc R A .
C91A C 0.5249(5) 0.4029(5) 0.8588(3) 0.0255(11) Uani 0.80 1 d P A 1
C92A C 0.4877(6) 0.5069(5) 0.8723(5) 0.0562(19) Uani 0.80 1 d P A 1
H92A H 0.4175 0.5511 0.8639 0.067 Uiso 0.80 1 calc PR A 1
C93A C 0.5507(7) 0.5487(6) 0.8980(6) 0.070(2) Uani 0.80 1 d P A 1
H93A H 0.5221 0.6202 0.9083 0.083 Uiso 0.80 1 calc PR A 1
C94A C 0.6534(7) 0.4878(7) 0.9086(5) 0.063(3) Uani 0.80 1 d P A 1
H94A H 0.6974 0.5170 0.9240 0.076 Uiso 0.80 1 calc PR A 1
C95A C 0.6919(6) 0.3840(6) 0.8965(5) 0.0592(19) Uani 0.80 1 d P A 1
H95A H 0.7624 0.3403 0.9048 0.071 Uiso 0.80 1 calc PR A 1
C96A C 0.6280(5) 0.3428(5) 0.8722(4) 0.0453(15) Uani 0.80 1 d P A 1
H96A H 0.6559 0.2706 0.8643 0.054 Uiso 0.80 1 calc PR A 1
C91B C 0.5193(18) 0.4083(15) 0.8677(11) 0.035(2) Uiso 0.20 1 d PG A 2
C92B C 0.5329(16) 0.4993(14) 0.8307(9) 0.035(2) Uiso 0.20 1 d PG A 2
H92B H 0.5030 0.5311 0.7854 0.042 Uiso 0.20 1 calc PR A 2
C93B C 0.5902(16) 0.5438(12) 0.8599(10) 0.035(2) Uiso 0.20 1 d PG A 2
H93B H 0.5995 0.6059 0.8346 0.042 Uiso 0.20 1 calc PR A 2
C94B C 0.6340(17) 0.4972(14) 0.9262(11) 0.035(2) Uiso 0.20 1 d PG A 2
H94B H 0.6732 0.5276 0.9461 0.042 Uiso 0.20 1 calc PR A 2
C95B C 0.6204(14) 0.4063(12) 0.9632(8) 0.035(2) Uiso 0.20 1 d PG A 2
H95B H 0.6503 0.3745 1.0085 0.042 Uiso 0.20 1 calc PR A 2
C96B C 0.5631(15) 0.3618(11) 0.9340(10) 0.035(2) Uiso 0.20 1 d PG A 2
H96B H 0.5538 0.2996 0.9593 0.042 Uiso 0.20 1 calc PR A 2
C101 C 0.6766(3) 0.2242(3) 0.5951(2) 0.0257(8) Uani 1 1 d . . .
C102 C 0.6698(3) 0.2632(3) 0.5167(2) 0.0293(8) Uani 1 1 d . A .
H102 H 0.6017 0.3106 0.5067 0.035 Uiso 1 1 calc R . .
C103 C 0.7607(4) 0.2339(4) 0.4534(3) 0.0358(10) Uani 1 1 d . . .
H103 H 0.7544 0.2612 0.4005 0.043 Uiso 1 1 calc R A .
C104 C 0.8604(4) 0.1651(4) 0.4671(3) 0.0403(11) Uani 1 1 d . A .
H104 H 0.9229 0.1461 0.4237 0.048 Uiso 1 1 calc R . .
C105 C 0.8696(4) 0.1236(4) 0.5440(3) 0.0393(10) Uani 1 1 d . . .
H105 H 0.9376 0.0748 0.5534 0.047 Uiso 1 1 calc R A .
C106 C 0.7784(3) 0.1543(3) 0.6069(3) 0.0318(9) Uani 1 1 d . A .
H106 H 0.7852 0.1269 0.6597 0.038 Uiso 1 1 calc R . .
Cl1S Cl 0.87018(15) 0.10824(16) 0.81435(11) 0.0803(5) Uani 1 1 d . . .
Cl2S Cl 1.01653(18) -0.0871(2) 0.74885(14) 0.1049(7) Uani 1 1 d . . .
C1S C 0.8975(6) -0.0211(6) 0.8136(5) 0.086(2) Uani 1 1 d . . .
H1SA H 0.8356 -0.0301 0.7995 0.103 Uiso 1 1 calc R . .
H1SB H 0.9010 -0.0527 0.8684 0.103 Uiso 1 1 calc R . .

loop_
_atom_site_aniso_label
_atom_site_aniso_U_11
_atom_site_aniso_U_22
_atom_site_aniso_U_33
_atom_site_aniso_U_23
_atom_site_aniso_U_13
_atom_site_aniso_U_12
Ir1A 0.02152(10) 0.01443(9) 0.02153(10) -0.00261(7) -0.00795(7) -0.00335(7)
Rh1A 0.02178(10) 0.01588(10) 0.02138(10) -0.00272(7) -0.00819(8) -0.00440(8)
Ir1B 0.02178(10) 0.01588(10) 0.02138(10) -0.00272(7) -0.00819(8) -0.00440(8)
Rh1B 0.02152(10) 0.01443(9) 0.02153(10) -0.00261(7) -0.00795(7) -0.00335(7)
P1 0.0251(5) 0.0174(4) 0.0235(5) -0.0028(4) -0.0099(4) -0.0038(4)
P2 0.0245(5) 0.0164(4) 0.0224(4) -0.0044(3) -0.0088(4) -0.0031(4)
P3 0.0227(5) 0.0185(5) 0.0234(5) -0.0043(4) -0.0082(4) -0.0030(4)
P4 0.0240(5) 0.0187(5) 0.0231(4) -0.0027(4) -0.0087(4) -0.0066(4)
Si1 0.0245(5) 0.0181(5) 0.0241(5) -0.0040(4) -0.0093(4) -0.0056(4)
Si2 0.0230(5) 0.0185(5) 0.0255(5) -0.0032(4) -0.0071(4) -0.0044(4)
O1 0.057(2) 0.0305(18) 0.058(2) 0.0081(15) -0.0217(17) -0.0209(16)
O2 0.0424(19) 0.0430(19) 0.0444(18) -0.0047(15) -0.0258(15) 0.0042(15)
C1 0.035(2) 0.0207(19) 0.030(2) 0.0031(15) -0.0150(17) -0.0075(16)
C2 0.028(2) 0.0234(19) 0.0291(19) -0.0072(16) -0.0099(16) -0.0047(16)
C10 0.0259(18) 0.0194(18) 0.0224(17) -0.0019(14) -0.0091(14) -0.0042(15)
C11 0.028(2) 0.029(2) 0.0251(19) -0.0012(16) -0.0109(16) -0.0070(16)
C12 0.051(3) 0.031(2) 0.030(2) 0.0020(17) -0.020(2) -0.016(2)
C13 0.069(3) 0.038(3) 0.041(3) 0.016(2) -0.030(2) -0.030(3)
C14 0.055(3) 0.055(3) 0.030(2) 0.010(2) -0.023(2) -0.027(3)
C15 0.047(3) 0.052(3) 0.027(2) -0.003(2) -0.015(2) -0.012(2)
C16 0.042(2) 0.028(2) 0.031(2) -0.0053(17) -0.0148(19) -0.0026(19)
C20 0.0233(18) 0.0209(18) 0.0271(19) -0.0036(15) -0.0094(15) -0.0052(15)
C21 0.0238(18) 0.0230(19) 0.0265(19) -0.0111(15) -0.0056(15) -0.0032(15)
C22 0.034(2) 0.031(2) 0.030(2) -0.0102(17) -0.0117(17) -0.0033(18)
C23 0.035(2) 0.046(3) 0.043(3) -0.015(2) -0.018(2) -0.007(2)
C24 0.037(2) 0.048(3) 0.056(3) -0.021(2) -0.011(2) -0.018(2)
C25 0.038(2) 0.034(2) 0.045(3) -0.012(2) -0.007(2) -0.014(2)
C26 0.031(2) 0.027(2) 0.034(2) -0.0115(17) -0.0082(17) -0.0063(17)
C31 0.0280(19) 0.0157(17) 0.031(2) -0.0052(15) -0.0073(16) -0.0059(15)
C32 0.040(2) 0.028(2) 0.036(2) -0.0011(17) -0.0156(19) -0.0142(18)
C33 0.050(3) 0.028(2) 0.046(3) 0.005(2) -0.014(2) -0.016(2)
C34 0.056(3) 0.032(2) 0.054(3) -0.011(2) -0.005(2) -0.025(2)
C35 0.066(3) 0.049(3) 0.048(3) -0.009(2) -0.021(3) -0.033(3)
C36 0.052(3) 0.036(2) 0.034(2) -0.0047(19) -0.016(2) -0.020(2)
C41 0.0283(19) 0.0158(17) 0.0292(19) -0.0053(14) -0.0094(16) -0.0057(15)
C42 0.032(2) 0.023(2) 0.031(2) -0.0034(16) -0.0093(17) 0.0004(17)
C43 0.033(2) 0.029(2) 0.036(2) -0.0051(18) -0.0142(18) 0.0056(18)
C44 0.029(2) 0.023(2) 0.041(2) -0.0101(18) -0.0083(18) 0.0022(17)
C45 0.041(3) 0.039(3) 0.027(2) -0.0117(18) -0.0080(19) 0.002(2)
C46 0.035(2) 0.034(2) 0.029(2) -0.0096(17) -0.0129(18) 0.0014(18)
C51 0.0214(18) 0.0242(19) 0.031(2) -0.0076(16) -0.0087(15) -0.0043(15)
C52 0.029(2) 0.028(2) 0.031(2) -0.0068(16) -0.0073(16) -0.0081(17)
C53 0.031(2) 0.046(3) 0.031(2) -0.0157(19) -0.0038(17) -0.011(2)
C54 0.037(2) 0.039(3) 0.046(3) -0.023(2) -0.007(2) -0.012(2)
C55 0.060(3) 0.026(2) 0.049(3) -0.010(2) -0.008(2) -0.017(2)
C56 0.046(3) 0.029(2) 0.036(2) -0.0059(18) -0.0091(19) -0.013(2)
C61 0.0280(19) 0.0203(19) 0.0274(19) -0.0080(15) -0.0108(16) 0.0010(15)
C62 0.031(2) 0.037(2) 0.030(2) -0.0118(18) -0.0110(17) -0.0052(18)
C63 0.030(2) 0.043(3) 0.051(3) -0.018(2) -0.016(2) -0.002(2)
C64 0.041(3) 0.034(3) 0.053(3) -0.010(2) -0.028(2) 0.004(2)
C65 0.049(3) 0.027(2) 0.044(3) -0.0013(19) -0.022(2) -0.001(2)
C66 0.035(2) 0.025(2) 0.036(2) -0.0006(17) -0.0139(18) -0.0057(17)
C71 0.036(2) 0.027(2) 0.0248(19) -0.0060(15) -0.0054(16) -0.0168(17)
C72 0.045(3) 0.044(3) 0.044(3) 0.000(2) -0.016(2) -0.025(2)
C73 0.065(4) 0.063(4) 0.055(3) -0.001(3) -0.017(3) -0.047(3)
C74 0.096(5) 0.051(3) 0.047(3) 0.004(2) -0.018(3) -0.053(3)
C75 0.082(4) 0.037(3) 0.037(3) 0.006(2) -0.019(3) -0.031(3)
C76 0.050(3) 0.029(2) 0.031(2) 0.0019(17) -0.0182(19) -0.017(2)
C81 0.033(2) 0.0181(18) 0.0231(18) -0.0028(14) -0.0095(15) -0.0083(16)
C82 0.034(2) 0.029(2) 0.030(2) -0.0043(16) -0.0100(17) -0.0129(18)
C83 0.051(3) 0.033(2) 0.031(2) -0.0007(18) -0.020(2) -0.017(2)
C84 0.064(3) 0.034(2) 0.023(2) -0.0048(17) -0.012(2) -0.016(2)
C85 0.047(3) 0.040(3) 0.026(2) -0.0014(18) -0.0006(19) -0.011(2)
C86 0.037(2) 0.034(2) 0.027(2) -0.0023(17) -0.0075(17) -0.0126(19)
C91A 0.029(3) 0.027(3) 0.025(2) -0.006(2) -0.011(2) -0.010(2)
C92A 0.068(5) 0.030(3) 0.088(5) -0.006(3) -0.051(4) -0.014(3)
C93A 0.080(6) 0.037(4) 0.115(7) -0.014(4) -0.047(5) -0.026(4)
C94A 0.066(6) 0.075(6) 0.078(6) -0.019(4) -0.031(5) -0.042(5)
C95A 0.047(4) 0.062(5) 0.083(5) -0.014(4) -0.040(4) -0.015(3)
C96A 0.048(4) 0.032(3) 0.064(4) -0.009(3) -0.030(3) -0.009(3)
C101 0.0261(19) 0.0231(19) 0.0297(19) -0.0054(15) -0.0062(16) -0.0095(16)
C102 0.032(2) 0.026(2) 0.033(2) -0.0004(16) -0.0115(17) -0.0112(17)
C103 0.044(3) 0.039(3) 0.030(2) -0.0049(18) -0.0081(19) -0.020(2)
C104 0.035(2) 0.048(3) 0.037(2) -0.017(2) 0.0026(19) -0.016(2)
C105 0.027(2) 0.041(3) 0.044(3) -0.012(2) -0.0072(19) -0.0039(19)
C106 0.029(2) 0.030(2) 0.032(2) -0.0031(17) -0.0106(17) -0.0036(17)
Cl1S 0.0756(11) 0.0835(12) 0.0788(11) 0.0087(9) -0.0187(9) -0.0300(10)
Cl2S 0.0769(13) 0.1207(19) 0.0964(15) -0.0372(13) -0.0149(11) -0.0052(12)
C1S 0.060(4) 0.080(5) 0.111(6) -0.028(5) -0.013(4) -0.014(4)

loop_
_atom_type_symbol
_atom_type_description
_atom_type_scat_dispersion_real
_atom_type_scat_dispersion_imag
_atom_type_scat_source
C C 0.0033 0.0016 'International Tables Vol C Tables 4.2.6.8 and 6.1.1.4'
H H 0.0000 0.0000 'International Tables Vol C Tables 4.2.6.8 and 6.1.1.4'
O O 0.0106 0.0060 'International Tables Vol C Tables 4.2.6.8 and 6.1.1.4'
Si Si 0.0817 0.0704 'International Tables Vol C Tables 4.2.6.8 and 6.1.1.4'
P P 0.1023 0.0942 'International Tables Vol C Tables 4.2.6.8 and 6.1.1.4'
Cl Cl 0.1484 0.1585 'International Tables Vol C Tables 4.2.6.8 and 6.1.1.4'
Rh Rh -1.1178 0.9187 'International Tables Vol C Tables 4.2.6.8 and 6.1.1.4'
Ir Ir -1.4442 7.9887 'International Tables Vol C Tables 4.2.6.8 and 6.1.1.4'

loop_
_geom_angle_atom_site_label_1
_geom_angle_atom_site_label_2
_geom_angle_atom_site_label_3
_geom_angle
_geom_angle_site_symmetry_1
_geom_angle_site_symmetry_3
_geom_angle_publ_flag
C1 Ir1A P3 104.39(13) . . ?
C1 Ir1A Si1 102.96(12) . . ?
P3 Ir1A Si1 82.44(3) . . ?
C1 Ir1A Si2 98.28(13) . . ?
P3 Ir1A Si2 148.67(3) . . ?
Si1 Ir1A Si2 71.51(4) . . ?
C1 Ir1A P1 110.38(12) . . ?
P3 Ir1A P1 96.91(3) . . ?
Si1 Ir1A P1 145.61(3) . . ?
Si2 Ir1A P1 95.09(3) . . ?
C1 Ir1A Rh1A 146.81(12) . . ?
P3 Ir1A Rh1A 96.17(2) . . ?
Si1 Ir1A Rh1A 53.88(3) . . ?
Si2 Ir1A Rh1A 54.44(3) . . ?
P1 Ir1A Rh1A 92.32(2) . . ?
C2 Rh1A P2 103.46(12) . . ?
C2 Rh1A Si1 103.40(12) . . ?
P2 Rh1A Si1 148.40(3) . . ?
C2 Rh1A P4 103.66(13) . . ?
P2 Rh1A P4 107.03(3) . . ?
Si1 Rh1A P4 82.32(3) . . ?
C2 Rh1A Si2 104.03(13) . . ?
P2 Rh1A Si2 86.58(3) . . ?
Si1 Rh1A Si2 70.97(4) . . ?
P4 Rh1A Si2 145.13(3) . . ?
C2 Rh1A Ir1A 150.21(12) . . ?
P2 Rh1A Ir1A 95.16(2) . . ?
Si1 Rh1A Ir1A 53.70(2) . . ?
P4 Rh1A Ir1A 92.60(2) . . ?
Si2 Rh1A Ir1A 53.60(3) . . ?
C11 P1 C10 101.18(18) . . ?
C11 P1 C21 97.97(18) . . ?
C10 P1 C21 101.33(17) . . ?
C11 P1 Ir1A 119.94(14) . . ?
C10 P1 Ir1A 111.73(12) . . ?
C21 P1 Ir1A 121.36(12) . . ?
C31 P2 C10 106.32(18) . . ?
C31 P2 C41 95.67(17) . . ?
C10 P2 C41 100.57(17) . . ?
C31 P2 Rh1A 121.82(13) . . ?
C10 P2 Rh1A 112.63(12) . . ?
C41 P2 Rh1A 116.73(12) . . ?
C61 P3 C51 98.36(17) . . ?
C61 P3 C20 103.69(18) . . ?
C51 P3 C20 105.89(18) . . ?
C61 P3 Ir1A 117.37(13) . . ?
C51 P3 Ir1A 117.47(13) . . ?
C20 P3 Ir1A 112.21(12) . . ?
C71 P4 C20 101.50(18) . . ?
C71 P4 C81 95.19(17) . . ?
C20 P4 C81 103.98(17) . . ?
C71 P4 Rh1A 121.51(13) . . ?
C20 P4 Rh1A 114.38(12) . . ?
C81 P4 Rh1A 117.12(13) . . ?
C91A Si1 Ir1A 127.12(18) . . ?
C91B Si1 Ir1A 130.2(5) . . ?
C91A Si1 Rh1A 128.4(2) . . ?
C91B Si1 Rh1A 131.3(7) . . ?
Ir1A Si1 Rh1A 72.42(3) . . ?
C91A Si1 Si2 95.2(2) . . ?
C91B Si1 Si2 99.9(7) . . ?
Ir1A Si1 Si2 54.30(3) . . ?
Rh1A Si1 Si2 54.90(3) . . ?
C101 Si2 Ir1A 131.75(13) . . ?
C101 Si2 Rh1A 128.65(12) . . ?
Ir1A Si2 Rh1A 71.96(3) . . ?
C101 Si2 Si1 173.11(13) . . ?
Ir1A Si2 Si1 54.20(3) . . ?
Rh1A Si2 Si1 54.12(3) . . ?
O1 C1 Ir1A 176.3(4) . . ?
O2 C2 Rh1A 178.8(4) . . ?
P1 C10 P2 117.1(2) . . ?
C12 C11 C16 118.3(4) . . ?
C12 C11 P1 118.4(3) . . ?
C16 C11 P1 122.8(3) . . ?
C11 C12 C13 120.8(4) . . ?
C12 C13 C14 119.6(4) . . ?
C15 C14 C13 119.9(4) . . ?
C14 C15 C16 120.3(4) . . ?
C15 C16 C11 121.0(4) . . ?
P3 C20 P4 117.4(2) . . ?
C26 C21 C22 117.6(4) . . ?
C26 C21 P1 120.3(3) . . ?
C22 C21 P1 122.0(3) . . ?
C23 C22 C21 120.6(4) . . ?
C24 C23 C22 120.7(4) . . ?
C23 C24 C25 119.1(4) . . ?
C26 C25 C24 120.0(4) . . ?
C25 C26 C21 121.8(4) . . ?
C32 C31 C36 118.3(4) . . ?
C32 C31 P2 117.3(3) . . ?
C36 C31 P2 124.2(3) . . ?
C31 C32 C33 121.2(4) . . ?
C34 C33 C32 119.8(4) . . ?
C35 C34 C33 119.6(4) . . ?
C34 C35 C36 120.9(4) . . ?
C35 C36 C31 120.3(4) . . ?
C42 C41 C46 118.5(4) . . ?
C42 C41 P2 119.7(3) . . ?
C46 C41 P2 121.8(3) . . ?
C41 C42 C43 120.3(4) . . ?
C44 C43 C42 120.8(4) . . ?
C43 C44 C45 119.2(4) . . ?
C44 C45 C46 120.3(4) . . ?
C45 C46 C41 120.9(4) . . ?
C52 C51 C56 117.8(4) . . ?
C52 C51 P3 123.3(3) . . ?
C56 C51 P3 118.9(3) . . ?
C53 C52 C51 121.1(4) . . ?
C54 C53 C52 120.7(4) . . ?
C53 C54 C55 118.9(4) . . ?
C54 C55 C56 120.8(4) . . ?
C55 C56 C51 120.7(4) . . ?
C62 C61 C66 118.1(4) . . ?
C62 C61 P3 125.0(3) . . ?
C66 C61 P3 116.9(3) . . ?
C61 C62 C63 119.9(4) . . ?
C64 C63 C62 121.1(5) . . ?
C63 C64 C65 119.4(4) . . ?
C66 C65 C64 120.3(4) . . ?
C65 C66 C61 121.2(4) . . ?
C72 C71 C76 118.1(4) . . ?
C72 C71 P4 125.9(3) . . ?
C76 C71 P4 116.0(3) . . ?
C71 C72 C73 120.3(5) . . ?
C74 C73 C72 120.8(5) . . ?
C73 C74 C75 119.9(5) . . ?
C74 C75 C76 119.6(5) . . ?
C75 C76 C71 121.4(4) . . ?
C82 C81 C86 118.6(4) . . ?
C82 C81 P4 120.6(3) . . ?
C86 C81 P4 120.7(3) . . ?
C81 C82 C83 120.2(4) . . ?
C84 C83 C82 120.3(4) . . ?
C85 C84 C83 120.4(4) . . ?
C84 C85 C86 119.5(4) . . ?
C81 C86 C85 120.8(4) . . ?
C92A C91A C96A 116.3(5) . . ?
C92A C91A Si1 118.0(5) . . ?
C96A C91A Si1 125.5(5) . . ?
C91A C92A C93A 121.6(6) . . ?
C94A C93A C92A 120.7(7) . . ?
C93A C94A C95A 119.0(6) . . ?
C94A C95A C96A 119.9(6) . . ?
C95A C96A C91A 122.5(6) . . ?
C92B C91B C96B 120.0 . . ?
C92B C91B Si1 119.8(9) . . ?
C96B C91B Si1 120.1(9) . . ?
C91B C92B C93B 120.0 . . ?
C94B C93B C92B 120.0 . . ?
C93B C94B C95B 120.0 . . ?
C94B C95B C96B 120.0 . . ?
C95B C96B C91B 120.0 . . ?
C106 C101 C102 117.4(4) . . ?
C106 C101 Si2 116.3(3) . . ?
C102 C101 Si2 125.3(3) . . ?
C103 C102 C101 121.2(4) . . ?
C104 C103 C102 120.1(4) . . ?
C103 C104 C105 120.2(4) . . ?
C106 C105 C104 119.2(4) . . ?
C105 C106 C101 122.0(4) . . ?
Cl1S C1S Cl2S 114.8(5) . . ?

loop_
_geom_bond_atom_site_label_1
_geom_bond_atom_site_label_2
_geom_bond_distance
_geom_bond_site_symmetry_2
_geom_bond_publ_flag
Ir1A C1 1.862(4) . ?
Ir1A P3 2.3351(10) . ?
Ir1A Si1 2.3636(10) . ?
Ir1A Si2 2.3666(10) . ?
Ir1A P1 2.3668(10) . ?
Ir1A Rh1A 2.7957(3) . ?
Rh1A C2 1.866(4) . ?
Rh1A P2 2.3586(9) . ?
Rh1A Si1 2.3689(10) . ?
Rh1A P4 2.3709(10) . ?
Rh1A Si2 2.3920(11) . ?
P1 C11 1.840(4) . ?
P1 C10 1.841(4) . ?
P1 C21 1.849(4) . ?
P2 C31 1.839(4) . ?
P2 C10 1.848(4) . ?
P2 C41 1.852(4) . ?
P3 C61 1.831(4) . ?
P3 C51 1.835(4) . ?
P3 C20 1.840(4) . ?
P4 C71 1.844(4) . ?
P4 C20 1.853(4) . ?
P4 C81 1.857(4) . ?
Si1 C91A 1.876(5) . ?
Si1 C91B 1.941(12) . ?
Si1 Si2 2.7639(15) . ?
Si1 H2SI 2.81(4) . ?
Si1 H1SI 1.34(4) . ?
Si2 H2SI 1.46(4) . ?
Si2 C101 1.902(4) . ?
O1 C1 1.159(5) . ?
O2 C2 1.148(5) . ?
C11 C12 1.382(6) . ?
C11 C16 1.393(6) . ?
C12 C13 1.391(6) . ?
C13 C14 1.395(7) . ?
C14 C15 1.361(7) . ?
C15 C16 1.385(6) . ?
C21 C26 1.388(6) . ?
C21 C22 1.401(5) . ?
C22 C23 1.387(6) . ?
C23 C24 1.384(7) . ?
C24 C25 1.386(7) . ?
C25 C26 1.381(6) . ?
C31 C32 1.384(6) . ?
C31 C36 1.392(6) . ?
C32 C33 1.392(6) . ?
C33 C34 1.379(7) . ?
C34 C35 1.372(7) . ?
C35 C36 1.386(6) . ?
C41 C42 1.384(5) . ?
C41 C46 1.393(6) . ?
C42 C43 1.393(6) . ?
C43 C44 1.377(6) . ?
C44 C45 1.381(6) . ?
C45 C46 1.385(6) . ?
C51 C52 1.395(5) . ?
C51 C56 1.397(6) . ?
C52 C53 1.385(6) . ?
C53 C54 1.381(7) . ?
C54 C55 1.384(7) . ?
C55 C56 1.389(6) . ?
C61 C62 1.395(6) . ?
C61 C66 1.399(6) . ?
C62 C63 1.395(6) . ?
C63 C64 1.370(7) . ?
C64 C65 1.382(7) . ?
C65 C66 1.378(6) . ?
C71 C72 1.383(6) . ?
C71 C76 1.389(6) . ?
C72 C73 1.393(7) . ?
C73 C74 1.359(8) . ?
C74 C75 1.379(8) . ?
C75 C76 1.383(6) . ?
C81 C82 1.390(5) . ?
C81 C86 1.392(6) . ?
C82 C83 1.392(6) . ?
C83 C84 1.375(7) . ?
C84 C85 1.373(7) . ?
C85 C86 1.397(6) . ?
C91A C92A 1.380(9) . ?
C91A C96A 1.386(8) . ?
C92A C93A 1.394(9) . ?
C93A C94A 1.368(11) . ?
C94A C95A 1.370(11) . ?
C95A C96A 1.385(8) . ?
C91B C92B 1.3900 . ?
C91B C96B 1.3900 . ?
C92B C93B 1.3900 . ?
C93B C94B 1.3900 . ?
C94B C95B 1.3900 . ?
C95B C96B 1.3900 . ?
C101 C106 1.397(5) . ?
C101 C102 1.397(5) . ?
C102 C103 1.385(6) . ?
C103 C104 1.382(7) . ?
C104 C105 1.388(7) . ?
C105 C106 1.386(6) . ?
Cl1S C1S 1.704(8) . ?
Cl2S C1S 1.710(7) . ?

loop_
_geom_torsion_atom_site_label_1
_geom_torsion_atom_site_label_2
_geom_torsion_atom_site_label_3
_geom_torsion_atom_site_label_4
_geom_torsion
_geom_torsion_site_symmetry_1
_geom_torsion_site_symmetry_2
_geom_torsion_site_symmetry_3
_geom_torsion_site_symmetry_4
_geom_torsion_publ_flag
C1 Ir1A Rh1A C2 7.3(3) . . . . ?
P3 Ir1A Rh1A C2 -121.2(2) . . . . ?
Si1 Ir1A Rh1A C2 -45.2(2) . . . . ?
Si2 Ir1A Rh1A C2 47.0(2) . . . . ?
P1 Ir1A Rh1A C2 141.6(2) . . . . ?
C1 Ir1A Rh1A P2 -121.6(2) . . . . ?
P3 Ir1A Rh1A P2 109.92(3) . . . . ?
Si1 Ir1A Rh1A P2 -174.13(4) . . . . ?
Si2 Ir1A Rh1A P2 -81.90(4) . . . . ?
P1 Ir1A Rh1A P2 12.70(3) . . . . ?
C1 Ir1A Rh1A Si1 52.5(2) . . . . ?
P3 Ir1A Rh1A Si1 -75.95(4) . . . . ?
Si2 Ir1A Rh1A Si1 92.23(4) . . . . ?
P1 Ir1A Rh1A Si1 -173.16(4) . . . . ?
C1 Ir1A Rh1A P4 131.0(2) . . . . ?
P3 Ir1A Rh1A P4 2.55(3) . . . . ?
Si1 Ir1A Rh1A P4 78.50(4) . . . . ?
Si2 Ir1A Rh1A P4 170.73(4) . . . . ?
P1 Ir1A Rh1A P4 -94.66(3) . . . . ?
C1 Ir1A Rh1A Si2 -39.7(2) . . . . ?
P3 Ir1A Rh1A Si2 -168.18(4) . . . . ?
Si1 Ir1A Rh1A Si2 -92.23(4) . . . . ?
P1 Ir1A Rh1A Si2 94.60(4) . . . . ?
C1 Ir1A P1 C11 8.6(2) . . . . ?
P3 Ir1A P1 C11 116.82(15) . . . . ?
Si1 Ir1A P1 C11 -156.47(15) . . . . ?
Si2 Ir1A P1 C11 -92.17(15) . . . . ?
Rh1A Ir1A P1 C11 -146.67(15) . . . . ?
C1 Ir1A P1 C10 126.69(19) . . . . ?
P3 Ir1A P1 C10 -125.12(14) . . . . ?
Si1 Ir1A P1 C10 -38.42(15) . . . . ?
Si2 Ir1A P1 C10 25.89(14) . . . . ?
Rh1A Ir1A P1 C10 -28.61(13) . . . . ?
C1 Ir1A P1 C21 -113.9(2) . . . . ?
P3 Ir1A P1 C21 -5.75(15) . . . . ?
Si1 Ir1A P1 C21 80.95(16) . . . . ?
Si2 Ir1A P1 C21 145.26(15) . . . . ?
Rh1A Ir1A P1 C21 90.76(15) . . . . ?
C2 Rh1A P2 C31 79.2(2) . . . . ?
Si1 Rh1A P2 C31 -133.26(15) . . . . ?
P4 Rh1A P2 C31 -29.90(15) . . . . ?
Si2 Rh1A P2 C31 -177.18(15) . . . . ?
Ir1A Rh1A P2 C31 -124.22(15) . . . . ?
C2 Rh1A P2 C10 -152.70(18) . . . . ?
Si1 Rh1A P2 C10 -5.16(16) . . . . ?
P4 Rh1A P2 C10 98.20(14) . . . . ?
Si2 Rh1A P2 C10 -49.09(14) . . . . ?
Ir1A Rh1A P2 C10 3.88(14) . . . . ?
C2 Rh1A P2 C41 -37.08(19) . . . . ?
Si1 Rh1A P2 C41 110.46(15) . . . . ?
P4 Rh1A P2 C41 -146.18(14) . . . . ?
Si2 Rh1A P2 C41 66.54(14) . . . . ?
Ir1A Rh1A P2 C41 119.51(14) . . . . ?
C1 Ir1A P3 C61 69.01(19) . . . . ?
Si1 Ir1A P3 C61 170.52(15) . . . . ?
Si2 Ir1A P3 C61 -155.94(15) . . . . ?
P1 Ir1A P3 C61 -44.15(15) . . . . ?
Rh1A Ir1A P3 C61 -137.25(15) . . . . ?
C1 Ir1A P3 C51 -47.96(19) . . . . ?
Si1 Ir1A P3 C51 53.54(15) . . . . ?
Si2 Ir1A P3 C51 87.09(16) . . . . ?
P1 Ir1A P3 C51 -161.12(15) . . . . ?
Rh1A Ir1A P3 C51 105.77(14) . . . . ?
C1 Ir1A P3 C20 -171.03(18) . . . . ?
Si1 Ir1A P3 C20 -69.52(13) . . . . ?
Si2 Ir1A P3 C20 -35.98(15) . . . . ?
P1 Ir1A P3 C20 75.81(13) . . . . ?
Rh1A Ir1A P3 C20 -17.29(13) . . . . ?
C2 Rh1A P4 C71 -70.4(2) . . . . ?
P2 Rh1A P4 C71 38.56(16) . . . . ?
Si1 Rh1A P4 C71 -172.40(16) . . . . ?
Si2 Rh1A P4 C71 147.86(16) . . . . ?
Ir1A Rh1A P4 C71 134.76(15) . . . . ?
C2 Rh1A P4 C20 167.29(18) . . . . ?
P2 Rh1A P4 C20 -83.75(14) . . . . ?
Si1 Rh1A P4 C20 65.29(14) . . . . ?
Si2 Rh1A P4 C20 25.56(15) . . . . ?
Ir1A Rh1A P4 C20 12.45(13) . . . . ?
C2 Rh1A P4 C81 45.27(18) . . . . ?
P2 Rh1A P4 C81 154.24(13) . . . . ?
Si1 Rh1A P4 C81 -56.73(14) . . . . ?
Si2 Rh1A P4 C81 -96.46(14) . . . . ?
Ir1A Rh1A P4 C81 -109.56(13) . . . . ?
C1 Ir1A Si1 C91A -28.3(3) . . . . ?
P3 Ir1A Si1 C91A -131.4(3) . . . . ?
Si2 Ir1A Si1 C91A 66.2(3) . . . . ?
P1 Ir1A Si1 C91A 137.4(3) . . . . ?
Rh1A Ir1A Si1 C91A 125.2(3) . . . . ?
C1 Ir1A Si1 C91B -23.8(9) . . . . ?
P3 Ir1A Si1 C91B -126.9(9) . . . . ?
Si2 Ir1A Si1 C91B 70.7(9) . . . . ?
P1 Ir1A Si1 C91B 141.9(9) . . . . ?
Rh1A Ir1A Si1 C91B 129.7(9) . . . . ?
C1 Ir1A Si1 Rh1A -153.53(13) . . . . ?
P3 Ir1A Si1 Rh1A 103.36(3) . . . . ?
Si2 Ir1A Si1 Rh1A -59.00(3) . . . . ?
P1 Ir1A Si1 Rh1A 12.16(7) . . . . ?
C1 Ir1A Si1 Si2 -94.53(13) . . . . ?
P3 Ir1A Si1 Si2 162.37(4) . . . . ?
P1 Ir1A Si1 Si2 71.16(7) . . . . ?
Rh1A Ir1A Si1 Si2 59.00(3) . . . . ?
C2 Rh1A Si1 C91A 34.9(3) . . . . ?
P2 Rh1A Si1 C91A -112.6(2) . . . . ?
P4 Rh1A Si1 C91A 137.2(2) . . . . ?
Si2 Rh1A Si1 C91A -65.5(2) . . . . ?
Ir1A Rh1A Si1 C91A -123.8(2) . . . . ?
C2 Rh1A Si1 C91B 30.2(8) . . . . ?
P2 Rh1A Si1 C91B -117.3(8) . . . . ?
P4 Rh1A Si1 C91B 132.5(8) . . . . ?
Si2 Rh1A Si1 C91B -70.2(8) . . . . ?
Ir1A Rh1A Si1 C91B -128.5(8) . . . . ?
C2 Rh1A Si1 Ir1A 158.75(13) . . . . ?
P2 Rh1A Si1 Ir1A 11.20(8) . . . . ?
P4 Rh1A Si1 Ir1A -98.97(3) . . . . ?
Si2 Rh1A Si1 Ir1A 58.29(3) . . . . ?
C2 Rh1A Si1 Si2 100.45(13) . . . . ?
P2 Rh1A Si1 Si2 -47.09(7) . . . . ?
P4 Rh1A Si1 Si2 -157.26(4) . . . . ?
Ir1A Rh1A Si1 Si2 -58.29(3) . . . . ?
C1 Ir1A Si2 C101 -74.6(2) . . . . ?
P3 Ir1A Si2 C101 149.19(16) . . . . ?
Si1 Ir1A Si2 C101 -175.53(17) . . . . ?
P1 Ir1A Si2 C101 36.93(17) . . . . ?
Rh1A Ir1A Si2 C101 126.14(17) . . . . ?
C1 Ir1A Si2 Rh1A 159.30(12) . . . . ?
P3 Ir1A Si2 Rh1A 23.05(7) . . . . ?
Si1 Ir1A Si2 Rh1A 58.33(3) . . . . ?
P1 Ir1A Si2 Rh1A -89.21(3) . . . . ?
C1 Ir1A Si2 Si1 100.97(13) . . . . ?
P3 Ir1A Si2 Si1 -35.28(7) . . . . ?
P1 Ir1A Si2 Si1 -147.54(4) . . . . ?
Rh1A Ir1A Si2 Si1 -58.33(3) . . . . ?
C2 Rh1A Si2 C101 72.5(2) . . . . ?
P2 Rh1A Si2 C101 -30.55(16) . . . . ?
Si1 Rh1A Si2 C101 172.07(17) . . . . ?
P4 Rh1A Si2 C101 -145.86(16) . . . . ?
Ir1A Rh1A Si2 C101 -129.52(17) . . . . ?
C2 Rh1A Si2 Ir1A -158.00(12) . . . . ?
P2 Rh1A Si2 Ir1A 98.97(3) . . . . ?
Si1 Rh1A Si2 Ir1A -58.42(3) . . . . ?
P4 Rh1A Si2 Ir1A -16.34(7) . . . . ?
C2 Rh1A Si2 Si1 -99.59(12) . . . . ?
P2 Rh1A Si2 Si1 157.39(4) . . . . ?
P4 Rh1A Si2 Si1 42.07(6) . . . . ?
Ir1A Rh1A Si2 Si1 58.42(3) . . . . ?
C91A Si1 Si2 C101 18.1(11) . . . . ?
C91B Si1 Si2 C101 18.1(12) . . . . ?
Ir1A Si1 Si2 C101 151.0(11) . . . . ?
Rh1A Si1 Si2 C101 -116.1(11) . . . . ?
C91A Si1 Si2 Ir1A -132.89(19) . . . . ?
C91B Si1 Si2 Ir1A -133.0(5) . . . . ?
Rh1A Si1 Si2 Ir1A 92.89(3) . . . . ?
C91A Si1 Si2 Rh1A 134.22(19) . . . . ?
C91B Si1 Si2 Rh1A 134.2(5) . . . . ?
Ir1A Si1 Si2 Rh1A -92.89(3) . . . . ?
P3 Ir1A C1 O1 76(6) . . . . ?
Si1 Ir1A C1 O1 -10(6) . . . . ?
Si2 Ir1A C1 O1 -82(6) . . . . ?
P1 Ir1A C1 O1 179(100) . . . . ?
Rh1A Ir1A C1 O1 -51(6) . . . . ?
P2 Rh1A C2 O2 180(100) . . . . ?
Si1 Rh1A C2 O2 16(19) . . . . ?
P4 Rh1A C2 O2 -69(19) . . . . ?
Si2 Rh1A C2 O2 90(19) . . . . ?
Ir1A Rh1A C2 O2 52(20) . . . . ?
C11 P1 C10 P2 167.5(2) . . . . ?
C21 P1 C10 P2 -91.9(2) . . . . ?
Ir1A P1 C10 P2 38.7(2) . . . . ?
C31 P2 C10 P1 109.5(2) . . . . ?
C41 P2 C10 P1 -151.4(2) . . . . ?
Rh1A P2 C10 P1 -26.4(2) . . . . ?
C10 P1 C11 C12 -154.9(3) . . . . ?
C21 P1 C11 C12 101.8(4) . . . . ?
Ir1A P1 C11 C12 -31.6(4) . . . . ?
C10 P1 C11 C16 33.0(4) . . . . ?
C21 P1 C11 C16 -70.3(4) . . . . ?
Ir1A P1 C11 C16 156.3(3) . . . . ?
C16 C11 C12 C13 2.6(7) . . . . ?
P1 C11 C12 C13 -169.8(4) . . . . ?
C11 C12 C13 C14 -2.9(7) . . . . ?
C12 C13 C14 C15 1.6(8) . . . . ?
C13 C14 C15 C16 -0.1(8) . . . . ?
C14 C15 C16 C11 -0.1(7) . . . . ?
C12 C11 C16 C15 -1.1(7) . . . . ?
P1 C11 C16 C15 171.0(4) . . . . ?
C61 P3 C20 P4 158.1(2) . . . . ?
C51 P3 C20 P4 -98.9(2) . . . . ?
Ir1A P3 C20 P4 30.4(2) . . . . ?
C71 P4 C20 P3 -161.2(2) . . . . ?
C81 P4 C20 P3 100.4(2) . . . . ?
Rh1A P4 C20 P3 -28.5(2) . . . . ?
C11 P1 C21 C26 153.3(3) . . . . ?
C10 P1 C21 C26 50.1(3) . . . . ?
Ir1A P1 C21 C26 -74.2(3) . . . . ?
C11 P1 C21 C22 -25.4(4) . . . . ?
C10 P1 C21 C22 -128.5(3) . . . . ?
Ir1A P1 C21 C22 107.1(3) . . . . ?
C26 C21 C22 C23 0.2(6) . . . . ?
P1 C21 C22 C23 178.9(3) . . . . ?
C21 C22 C23 C24 -1.7(7) . . . . ?
C22 C23 C24 C25 1.5(7) . . . . ?
C23 C24 C25 C26 0.2(7) . . . . ?
C24 C25 C26 C21 -1.7(6) . . . . ?
C22 C21 C26 C25 1.4(6) . . . . ?
P1 C21 C26 C25 -177.2(3) . . . . ?
C10 P2 C31 C32 -175.5(3) . . . . ?
C41 P2 C31 C32 81.7(3) . . . . ?
Rh1A P2 C31 C32 -44.7(4) . . . . ?
C10 P2 C31 C36 9.3(4) . . . . ?
C41 P2 C31 C36 -93.4(4) . . . . ?
Rh1A P2 C31 C36 140.1(3) . . . . ?
C36 C31 C32 C33 1.5(7) . . . . ?
P2 C31 C32 C33 -174.0(4) . . . . ?
C31 C32 C33 C34 -0.2(7) . . . . ?
C32 C33 C34 C35 -1.7(8) . . . . ?
C33 C34 C35 C36 2.4(8) . . . . ?
C34 C35 C36 C31 -1.2(8) . . . . ?
C32 C31 C36 C35 -0.8(7) . . . . ?
P2 C31 C36 C35 174.4(4) . . . . ?
C31 P2 C41 C42 -86.9(3) . . . . ?
C10 P2 C41 C42 165.3(3) . . . . ?
Rh1A P2 C41 C42 43.1(4) . . . . ?
C31 P2 C41 C46 90.2(4) . . . . ?
C10 P2 C41 C46 -17.6(4) . . . . ?
Rh1A P2 C41 C46 -139.8(3) . . . . ?
C46 C41 C42 C43 0.5(6) . . . . ?
P2 C41 C42 C43 177.7(3) . . . . ?
C41 C42 C43 C44 0.6(7) . . . . ?
C42 C43 C44 C45 -0.9(7) . . . . ?
C43 C44 C45 C46 0.0(7) . . . . ?
C44 C45 C46 C41 1.1(7) . . . . ?
C42 C41 C46 C45 -1.3(7) . . . . ?
P2 C41 C46 C45 -178.4(4) . . . . ?
C61 P3 C51 C52 112.2(3) . . . . ?
C20 P3 C51 C52 5.3(4) . . . . ?
Ir1A P3 C51 C52 -120.9(3) . . . . ?
C61 P3 C51 C56 -71.1(4) . . . . ?
C20 P3 C51 C56 -178.0(3) . . . . ?
Ir1A P3 C51 C56 55.8(4) . . . . ?
C56 C51 C52 C53 -0.6(6) . . . . ?
P3 C51 C52 C53 176.2(3) . . . . ?
C51 C52 C53 C54 0.9(6) . . . . ?
C52 C53 C54 C55 -0.2(7) . . . . ?
C53 C54 C55 C56 -0.7(7) . . . . ?
C54 C55 C56 C51 1.0(8) . . . . ?
C52 C51 C56 C55 -0.3(6) . . . . ?
P3 C51 C56 C55 -177.2(4) . . . . ?
C51 P3 C61 C62 -91.6(4) . . . . ?
C20 P3 C61 C62 17.1(4) . . . . ?
Ir1A P3 C61 C62 141.4(3) . . . . ?
C51 P3 C61 C66 86.2(3) . . . . ?
C20 P3 C61 C66 -165.1(3) . . . . ?
Ir1A P3 C61 C66 -40.7(3) . . . . ?
C66 C61 C62 C63 -0.3(6) . . . . ?
P3 C61 C62 C63 177.5(3) . . . . ?
C61 C62 C63 C64 -0.7(7) . . . . ?
C62 C63 C64 C65 0.6(7) . . . . ?
C63 C64 C65 C66 0.5(7) . . . . ?
C64 C65 C66 C61 -1.5(7) . . . . ?
C62 C61 C66 C65 1.3(6) . . . . ?
P3 C61 C66 C65 -176.6(3) . . . . ?
C20 P4 C71 C72 13.5(4) . . . . ?
C81 P4 C71 C72 118.9(4) . . . . ?
Rh1A P4 C71 C72 -114.8(4) . . . . ?
C20 P4 C71 C76 -163.5(3) . . . . ?
C81 P4 C71 C76 -58.1(3) . . . . ?
Rh1A P4 C71 C76 68.3(3) . . . . ?
C76 C71 C72 C73 0.3(7) . . . . ?
P4 C71 C72 C73 -176.6(4) . . . . ?
C71 C72 C73 C74 0.0(8) . . . . ?
C72 C73 C74 C75 -0.3(9) . . . . ?
C73 C74 C75 C76 0.2(9) . . . . ?
C74 C75 C76 C71 0.1(8) . . . . ?
C72 C71 C76 C75 -0.4(7) . . . . ?
P4 C71 C76 C75 176.8(4) . . . . ?
C71 P4 C81 C82 118.0(3) . . . . ?
C20 P4 C81 C82 -138.7(3) . . . . ?
Rh1A P4 C81 C82 -11.5(4) . . . . ?
C71 P4 C81 C86 -58.2(4) . . . . ?
C20 P4 C81 C86 45.0(4) . . . . ?
Rh1A P4 C81 C86 172.3(3) . . . . ?
C86 C81 C82 C83 -2.0(6) . . . . ?
P4 C81 C82 C83 -178.3(3) . . . . ?
C81 C82 C83 C84 -0.6(6) . . . . ?
C82 C83 C84 C85 1.0(7) . . . . ?
C83 C84 C85 C86 1.2(7) . . . . ?
C82 C81 C86 C85 4.2(6) . . . . ?
P4 C81 C86 C85 -179.5(3) . . . . ?
C84 C85 C86 C81 -3.8(7) . . . . ?
Ir1A Si1 C91A C92A 74.5(7) . . . . ?
Rh1A Si1 C91A C92A 171.1(5) . . . . ?
Si2 Si1 C91A C92A 122.7(6) . . . . ?
Ir1A Si1 C91A C96A -110.6(5) . . . . ?
Rh1A Si1 C91A C96A -14.0(7) . . . . ?
Si2 Si1 C91A C96A -62.4(6) . . . . ?
C96A C91A C92A C93A 0.0(12) . . . . ?
Si1 C91A C92A C93A 175.3(7) . . . . ?
C91A C92A C93A C94A 1.8(15) . . . . ?
C92A C93A C94A C95A -2.5(15) . . . . ?
C93A C94A C95A C96A 1.5(13) . . . . ?
C94A C95A C96A C91A 0.3(12) . . . . ?
C92A C91A C96A C95A -1.0(11) . . . . ?
Si1 C91A C96A C95A -175.9(6) . . . . ?
Ir1A Si1 C91B C92B 22.7(15) . . . . ?
Rh1A Si1 C91B C92B 125.1(8) . . . . ?
Si2 Si1 C91B C92B 73.7(11) . . . . ?
Ir1A Si1 C91B C96B -162.4(7) . . . . ?
Rh1A Si1 C91B C96B -59.9(14) . . . . ?
Si2 Si1 C91B C96B -111.3(10) . . . . ?
C96B C91B C92B C93B 0.0 . . . . ?
Si1 C91B C92B C93B 174.9(17) . . . . ?
C91B C92B C93B C94B 0.0 . . . . ?
C92B C93B C94B C95B 0.0 . . . . ?
C93B C94B C95B C96B 0.0 . . . . ?
C94B C95B C96B C91B 0.0 . . . . ?
C92B C91B C96B C95B 0.0 . . . . ?
Si1 C91B C96B C95B -174.9(17) . . . . ?
Ir1A Si2 C101 C106 -172.1(2) . . . . ?
Rh1A Si2 C101 C106 -71.6(3) . . . . ?
Si1 Si2 C101 C106 39.7(13) . . . . ?
Ir1A Si2 C101 C102 19.8(4) . . . . ?
Rh1A Si2 C101 C102 120.3(3) . . . . ?
Si1 Si2 C101 C102 -128.5(10) . . . . ?
C106 C101 C102 C103 -0.3(6) . . . . ?
Si2 C101 C102 C103 167.7(3) . . . . ?
C101 C102 C103 C104 -0.1(6) . . . . ?
C102 C103 C104 C105 1.1(7) . . . . ?
C103 C104 C105 C106 -1.7(7) . . . . ?
C104 C105 C106 C101 1.3(7) . . . . ?
C102 C101 C106 C105 -0.3(6) . . . . ?
Si2 C101 C106 C105 -169.4(4) . . . . ?
